data_1570212
loop_
_publ_author_name
'Denisenko, Aleksandr'
'Garbuz, Pavel'
'Makovetska, Yelyzaveta'
'Shablykin, Oleh'
'Lesyk, Dmytro'
'Al-Maali, Galeb'
'Korzh, Rodion'
'Sadkova, Iryna V.'
'Mykhailiuk, Pavel K.'

_publ_section_title
;
 1,2-Disubstituted bicyclo[2.1.1]hexanes as saturated bioisosteres of
 <i>ortho</i>-substituted benzene.
;
_journal_issue 48
_journal_name_full 'Chemical science'
_journal_page_first 14092
_journal_page_last 14099
_journal_paper_doi 10.1039/d3sc05121h
_journal_volume 14
_journal_year 2023
_chemical_formula_moiety 'C18 H17 Cl2 F2 N3 O'
_chemical_formula_sum 'C18 H17 Cl2 F2 N3 O'
_chemical_formula_weight 400.24
_space_group_crystal_system monoclinic
_space_group_IT_number 14
_space_group_name_Hall '-P 2ybc'
_space_group_name_H-M_alt 'P 1 21/c 1'
_atom_sites_solution_hydrogens mixed
_atom_sites_solution_primary dual
_audit_block_doi 10.5517/ccdc.csd.cc2gr9yh
_audit_creation_date 2023-03-07
_audit_creation_method
;
Olex2 1.5
(compiled 2022.04.07 svn.rca3783a0 for OlexSys, GUI svn.r6498)
;
_audit_update_record
;
2023-08-03 deposited with the CCDC.	2023-10-27 downloaded from the CCDC.
;
_cell_angle_alpha 90
_cell_angle_beta 115.272(3)
_cell_angle_gamma 90
_cell_formula_units_Z 4
_cell_length_a 10.9193(6)
_cell_length_b 18.5629(12)
_cell_length_c 9.7993(5)
_cell_measurement_reflns_used 5641
_cell_measurement_temperature 273.15
_cell_measurement_theta_max 24.69
_cell_measurement_theta_min 2.19
_cell_volume 1796.16(18)
_computing_molecular_graphics 'Olex2 1.5 (Dolomanov et al., 2009)'
_computing_publication_material 'Olex2 1.5 (Dolomanov et al., 2009)'
_computing_structure_refinement 'SHELXL 2016/6 (Sheldrick, 2015)'
_computing_structure_solution 'SHELXT 2014/5 (Sheldrick, 2014)'
_diffrn_ambient_temperature 273.15
_diffrn_measured_fraction_theta_full 1.000
_diffrn_measured_fraction_theta_max 1.000
_diffrn_measurement_device_type 'Bruker APEX-II CCD'
_diffrn_measurement_method '\f and \w scans'
_diffrn_radiation_type MoK\a
_diffrn_radiation_wavelength 0.71073
_diffrn_reflns_av_R_equivalents 0.0508
_diffrn_reflns_av_unetI/netI 0.0309
_diffrn_reflns_Laue_measured_fraction_full 1.000
_diffrn_reflns_Laue_measured_fraction_max 1.000
_diffrn_reflns_limit_h_max 12
_diffrn_reflns_limit_h_min -12
_diffrn_reflns_limit_k_max 22
_diffrn_reflns_limit_k_min -21
_diffrn_reflns_limit_l_max 11
_diffrn_reflns_limit_l_min -11
_diffrn_reflns_number 26745
_diffrn_reflns_point_group_measured_fraction_full 1.000
_diffrn_reflns_point_group_measured_fraction_max 1.000
_diffrn_reflns_theta_full 24.998
_diffrn_reflns_theta_max 24.998
_diffrn_reflns_theta_min 2.062
_diffrn_source_current 30.0
_diffrn_source_power 1.2
_diffrn_source_voltage 40.0
_diffrn_standards_number 0
_exptl_absorpt_coefficient_mu 0.394
_exptl_absorpt_correction_type none
_exptl_crystal_colour colourless
_exptl_crystal_colour_primary colourless
_exptl_crystal_density_diffrn 1.480
_exptl_crystal_description plate
_exptl_crystal_F_000 824
_exptl_crystal_size_max 0.24
_exptl_crystal_size_mid 0.17
_exptl_crystal_size_min 0.04
_refine_diff_density_max 0.260
_refine_diff_density_min -0.233
_refine_diff_density_rms 0.052
_refine_ls_extinction_method none
_refine_ls_goodness_of_fit_ref 1.059
_refine_ls_hydrogen_treatment mixed
_refine_ls_matrix_type full
_refine_ls_number_parameters 240
_refine_ls_number_reflns 3158
_refine_ls_number_restraints 0
_refine_ls_restrained_S_all 1.059
_refine_ls_R_factor_all 0.0535
_refine_ls_R_factor_gt 0.0404
_refine_ls_shift/su_max 0.000
_refine_ls_shift/su_mean 0.000
_refine_ls_structure_factor_coef Fsqd
_refine_ls_weighting_details 'w=1/[\s^2^(Fo^2^)+(0.0482P)^2^+1.0152P] where P=(Fo^2^+2Fc^2^)/3'
_refine_ls_weighting_scheme calc
_refine_ls_wR_factor_gt 0.0969
_refine_ls_wR_factor_ref 0.1041
_reflns_Friedel_coverage 0.000
_reflns_number_gt 2531
_reflns_number_total 3158
_reflns_threshold_expression 'I > 2\s(I)'
_cod_data_source_file d3sc05121h2.cif
_cod_data_source_block v107
_cod_depositor_comments 'Adding full bibliography for 1570208--1570213.cif.'
_cod_database_code 1570212
_shelx_shelxl_version_number 2016/6
_shelx_space_group_comment
;
The symmetry employed for this shelxl refinement is uniquely defined
by the following loop, which should always be used as a source of
symmetry information in preference to the above space-group names.
They are only intended as comments.
;
_shelx_estimated_absorpt_t_max 0.984
_shelx_estimated_absorpt_t_min 0.911
_olex2_refinement_description
;
1. Fixed Uiso
 At 1.2 times of:
  All C(H) groups, All C(H,H) groups
 At 1.5 times of:
  All C(H,H,H) groups
2.a Ternary CH refined with riding coordinates:
 C1(H1A), C3(H3), C17(H17)
2.b Secondary CH2 refined with riding coordinates:
 C2(H2A,H2B), C4(H4A,H4B), C6(H6A,H6B)
2.c Aromatic/amide H refined with riding coordinates:
 C8(H8), C11(H11), C12(H12), C15(H15)
2.d Idealised Me refined as rotating group:
 C18(H18A,H18B,H18C)
;
_olex2_submission_special_instructions 'No special instructions were received'

loop_
_space_group_symop_operation_xyz
'x, y, z'
'-x, y+1/2, -z+1/2'
'-x, -y, -z'
'x, -y-1/2, z-1/2'

loop_
_atom_site_label
_atom_site_type_symbol
_atom_site_fract_x
_atom_site_fract_y
_atom_site_fract_z
_atom_site_U_iso_or_equiv
_atom_site_adp_type
_atom_site_occupancy
_atom_site_site_symmetry_order
_atom_site_calc_flag
_atom_site_refinement_flags_posn
_atom_site_refinement_flags_adp
_atom_site_refinement_flags_occupancy
_atom_site_disorder_assembly
_atom_site_disorder_group
Cl1 Cl 0.62468(7) 0.59194(3) 0.48773(7) 0.03961(19) Uani 1 1 d . . . . .
Cl2 Cl 0.89394(6) 0.57636(3) 0.44677(8) 0.0428(2) Uani 1 1 d . . . . .
F1 F 0.94229(17) 0.28680(9) 0.63398(18) 0.0588(5) Uani 1 1 d . . . . .
F2 F 1.01885(17) 0.18708(10) 0.75668(17) 0.0693(6) Uani 1 1 d . . . . .
O1 O 0.61921(15) 0.27065(9) 0.47992(16) 0.0298(4) Uani 1 1 d . . . . .
N1 N 0.53163(18) 0.26086(10) 0.2247(2) 0.0245(4) Uani 1 1 d . . . . .
H1 H 0.545(2) 0.2437(13) 0.154(3) 0.026(7) Uiso 1 1 d . . . . .
N2 N 0.92212(18) 0.12538(11) 0.4873(2) 0.0303(5) Uani 1 1 d . . . . .
N3 N 0.84598(18) 0.10379(10) 0.3432(2) 0.0273(4) Uani 1 1 d . . . . .
C1 C 0.4150(2) 0.30705(12) 0.1939(3) 0.0261(5) Uani 1 1 d . . . . .
H1A H 0.405901 0.316431 0.289615 0.031 Uiso 1 1 calc R U . . .
C2 C 0.2786(2) 0.27743(13) 0.0719(3) 0.0392(6) Uani 1 1 d . . . . .
H2A H 0.291574 0.232434 0.025388 0.047 Uiso 1 1 calc R U . . .
H2B H 0.211340 0.269270 0.113157 0.047 Uiso 1 1 calc R U . . .
C3 C 0.2394(2) 0.34027(14) -0.0381(3) 0.0398(6) Uani 1 1 d . . . . .
H3 H 0.152465 0.338602 -0.131782 0.048 Uiso 1 1 calc R U . . .
C4 C 0.2712(2) 0.40576(13) 0.0683(3) 0.0335(6) Uani 1 1 d . . . . .
H4A H 0.237401 0.402027 0.147046 0.040 Uiso 1 1 calc R U . . .
H4B H 0.249996 0.453132 0.016994 0.040 Uiso 1 1 calc R U . . .
C5 C 0.4197(2) 0.37972(12) 0.1178(2) 0.0263(5) Uani 1 1 d . . . . .
C6 C 0.3734(2) 0.35690(14) -0.0495(3) 0.0373(6) Uani 1 1 d . . . . .
H6A H 0.368197 0.396662 -0.119157 0.045 Uiso 1 1 calc R U . . .
H6B H 0.420636 0.314237 -0.064694 0.045 Uiso 1 1 calc R U . . .
C7 C 0.5389(2) 0.42752(12) 0.1993(2) 0.0258(5) Uani 1 1 d . . . . .
C8 C 0.5308(2) 0.48138(12) 0.2932(2) 0.0268(5) Uani 1 1 d . . . . .
H8 H 0.449010 0.488081 0.303731 0.032 Uiso 1 1 calc R U . . .
C9 C 0.6408(2) 0.52545(12) 0.3716(2) 0.0271(5) Uani 1 1 d . . . . .
C10 C 0.7604(2) 0.51740(12) 0.3568(3) 0.0297(5) Uani 1 1 d . . . . .
C11 C 0.7704(2) 0.46360(13) 0.2642(3) 0.0336(6) Uani 1 1 d . . . . .
H11 H 0.852483 0.457123 0.254193 0.040 Uiso 1 1 calc R U . . .
C12 C 0.6603(2) 0.41911(13) 0.1858(3) 0.0324(6) Uani 1 1 d . . . . .
H12 H 0.667700 0.382429 0.122162 0.039 Uiso 1 1 calc R U . . .
C13 C 0.6235(2) 0.24505(11) 0.3649(2) 0.0223(5) Uani 1 1 d . . . . .
C14 C 0.7303(2) 0.19254(11) 0.3788(2) 0.0224(5) Uani 1 1 d . . . . .
C15 C 0.7323(2) 0.14248(12) 0.2757(2) 0.0248(5) Uani 1 1 d . . . . .
H15 H 0.665323 0.136545 0.175141 0.030 Uiso 1 1 calc R U . . .
C16 C 0.8519(2) 0.17909(12) 0.5084(2) 0.0262(5) Uani 1 1 d . . . . .
C17 C 0.9059(2) 0.21927(14) 0.6548(3) 0.0373(6) Uani 1 1 d . . . . .
H17 H 0.835536 0.221608 0.694596 0.045 Uiso 1 1 calc R U . . .
C18 C 0.8963(3) 0.04709(13) 0.2776(3) 0.0365(6) Uani 1 1 d . . . . .
H18A H 0.971743 0.065717 0.258796 0.055 Uiso 1 1 calc R U . . .
H18B H 0.823421 0.031114 0.182159 0.055 Uiso 1 1 calc R U . . .
H18C H 0.927724 0.006334 0.347625 0.055 Uiso 1 1 calc R U . . .

loop_
_atom_site_aniso_label
_atom_site_aniso_U_11
_atom_site_aniso_U_22
_atom_site_aniso_U_33
_atom_site_aniso_U_23
_atom_site_aniso_U_13
_atom_site_aniso_U_12
Cl1 0.0492(4) 0.0303(3) 0.0440(4) -0.0091(3) 0.0243(3) -0.0056(3)
Cl2 0.0316(3) 0.0396(4) 0.0509(4) -0.0039(3) 0.0116(3) -0.0079(3)
F1 0.0632(11) 0.0504(10) 0.0524(10) -0.0179(8) 0.0148(8) -0.0225(9)
F2 0.0579(11) 0.0838(13) 0.0326(9) -0.0099(8) -0.0128(8) 0.0241(10)
O1 0.0301(9) 0.0402(10) 0.0206(8) -0.0044(7) 0.0124(7) -0.0007(7)
N1 0.0278(10) 0.0257(10) 0.0197(10) -0.0012(8) 0.0097(8) 0.0056(8)
N2 0.0238(10) 0.0351(11) 0.0270(11) 0.0002(8) 0.0058(8) 0.0016(9)
N3 0.0249(10) 0.0286(11) 0.0274(10) -0.0005(8) 0.0103(8) 0.0022(8)
C1 0.0244(12) 0.0262(12) 0.0277(12) -0.0011(9) 0.0110(9) 0.0034(9)
C2 0.0275(13) 0.0311(14) 0.0486(16) -0.0092(11) 0.0061(11) 0.0010(11)
C3 0.0271(13) 0.0415(15) 0.0345(14) -0.0086(11) -0.0025(11) 0.0082(11)
C4 0.0270(13) 0.0304(13) 0.0365(14) -0.0022(10) 0.0071(11) 0.0064(10)
C5 0.0252(12) 0.0257(12) 0.0251(12) -0.0007(9) 0.0079(9) 0.0052(9)
C6 0.0395(14) 0.0432(15) 0.0209(12) 0.0015(10) 0.0047(11) 0.0139(12)
C7 0.0267(12) 0.0235(12) 0.0252(12) 0.0053(9) 0.0092(9) 0.0050(9)
C8 0.0282(12) 0.0250(12) 0.0292(12) 0.0035(9) 0.0143(10) 0.0029(10)
C9 0.0357(13) 0.0196(12) 0.0275(12) 0.0034(9) 0.0150(10) 0.0010(10)
C10 0.0263(12) 0.0274(13) 0.0308(13) 0.0059(10) 0.0077(10) -0.0012(10)
C11 0.0258(12) 0.0386(15) 0.0368(14) 0.0019(11) 0.0137(11) 0.0046(11)
C12 0.0316(13) 0.0325(14) 0.0324(13) -0.0012(10) 0.0129(11) 0.0045(10)
C13 0.0234(11) 0.0213(11) 0.0227(12) 0.0006(9) 0.0102(9) -0.0043(9)
C14 0.0226(11) 0.0240(12) 0.0197(11) 0.0019(9) 0.0082(9) -0.0037(9)
C15 0.0236(11) 0.0271(12) 0.0220(11) 0.0029(9) 0.0082(9) 0.0004(9)
C16 0.0246(11) 0.0288(13) 0.0241(12) 0.0021(9) 0.0092(10) -0.0030(10)
C17 0.0293(13) 0.0424(16) 0.0293(13) -0.0012(11) 0.0022(11) 0.0002(11)
C18 0.0355(14) 0.0326(14) 0.0431(15) -0.0045(11) 0.0184(12) 0.0039(11)

loop_
_atom_type_symbol
_atom_type_description
_atom_type_scat_dispersion_real
_atom_type_scat_dispersion_imag
_atom_type_scat_source
C C 0.0033 0.0016 'International Tables Vol C Tables 4.2.6.8 and 6.1.1.4'
H H 0.0000 0.0000 'International Tables Vol C Tables 4.2.6.8 and 6.1.1.4'
Cl Cl 0.1484 0.1585 'International Tables Vol C Tables 4.2.6.8 and 6.1.1.4'
F F 0.0171 0.0103 'International Tables Vol C Tables 4.2.6.8 and 6.1.1.4'
N N 0.0061 0.0033 'International Tables Vol C Tables 4.2.6.8 and 6.1.1.4'
O O 0.0106 0.0060 'International Tables Vol C Tables 4.2.6.8 and 6.1.1.4'

loop_
_citation_id
_citation_doi
_citation_year
1 10.26434/chemrxiv-2023-78z7p 2023

loop_
_geom_angle_atom_site_label_1
_geom_angle_atom_site_label_2
_geom_angle_atom_site_label_3
_geom_angle
_geom_angle_site_symmetry_1
_geom_angle_site_symmetry_3
_geom_angle_publ_flag
C1 N1 H1 120.1(16) . . ?
C13 N1 H1 116.8(16) . . ?
C13 N1 C1 123.11(19) . . ?
C16 N2 N3 104.24(17) . . ?
N2 N3 C18 119.54(18) . . ?
C15 N3 N2 112.47(18) . . ?
C15 N3 C18 127.88(19) . . ?
N1 C1 H1A 109.6 . . ?
N1 C1 C2 114.59(18) . . ?
N1 C1 C5 113.96(18) . . ?
C2 C1 H1A 109.6 . . ?
C5 C1 H1A 109.6 . . ?
C5 C1 C2 98.90(18) . . ?
C1 C2 H2A 111.9 . . ?
C1 C2 H2B 111.9 . . ?
H2A C2 H2B 109.6 . . ?
C3 C2 C1 99.26(19) . . ?
C3 C2 H2A 111.9 . . ?
C3 C2 H2B 111.9 . . ?
C2 C3 H3 119.8 . . ?
C2 C3 C4 102.2(2) . . ?
C2 C3 C6 102.44(19) . . ?
C4 C3 H3 119.8 . . ?
C4 C3 C6 86.81(19) . . ?
C6 C3 H3 119.8 . . ?
C3 C4 H4A 114.9 . . ?
C3 C4 H4B 114.9 . . ?
C3 C4 C5 82.53(17) . . ?
H4A C4 H4B 111.9 . . ?
C5 C4 H4A 114.9 . . ?
C5 C4 H4B 114.9 . . ?
C1 C5 C4 100.13(18) . . ?
C1 C5 C6 101.96(18) . . ?
C6 C5 C4 85.99(17) . . ?
C7 C5 C1 117.33(18) . . ?
C7 C5 C4 122.38(19) . . ?
C7 C5 C6 122.8(2) . . ?
C3 C6 C5 82.49(17) . . ?
C3 C6 H6A 114.9 . . ?
C3 C6 H6B 114.9 . . ?
C5 C6 H6A 114.9 . . ?
C5 C6 H6B 114.9 . . ?
H6A C6 H6B 111.9 . . ?
C8 C7 C5 119.7(2) . . ?
C8 C7 C12 118.4(2) . . ?
C12 C7 C5 121.9(2) . . ?
C7 C8 H8 119.7 . . ?
C9 C8 C7 120.6(2) . . ?
C9 C8 H8 119.7 . . ?
C8 C9 Cl1 118.48(18) . . ?
C10 C9 Cl1 120.65(18) . . ?
C10 C9 C8 120.9(2) . . ?
C9 C10 Cl2 120.38(18) . . ?
C9 C10 C11 119.3(2) . . ?
C11 C10 Cl2 120.30(18) . . ?
C10 C11 H11 120.0 . . ?
C10 C11 C12 120.0(2) . . ?
C12 C11 H11 120.0 . . ?
C7 C12 H12 119.5 . . ?
C11 C12 C7 120.9(2) . . ?
C11 C12 H12 119.5 . . ?
O1 C13 N1 122.9(2) . . ?
O1 C13 C14 120.12(18) . . ?
N1 C13 C14 116.90(18) . . ?
C15 C14 C13 129.36(19) . . ?
C15 C14 C16 103.71(19) . . ?
C16 C14 C13 126.80(19) . . ?
N3 C15 C14 107.49(19) . . ?
N3 C15 H15 126.3 . . ?
C14 C15 H15 126.3 . . ?
N2 C16 C14 112.09(19) . . ?
N2 C16 C17 120.43(19) . . ?
C14 C16 C17 127.4(2) . . ?
F1 C17 C16 109.7(2) . . ?
F1 C17 H17 110.0 . . ?
F2 C17 F1 106.6(2) . . ?
F2 C17 C16 110.5(2) . . ?
F2 C17 H17 110.0 . . ?
C16 C17 H17 110.0 . . ?
N3 C18 H18A 109.5 . . ?
N3 C18 H18B 109.5 . . ?
N3 C18 H18C 109.5 . . ?
H18A C18 H18B 109.5 . . ?
H18A C18 H18C 109.5 . . ?
H18B C18 H18C 109.5 . . ?

loop_
_geom_bond_atom_site_label_1
_geom_bond_atom_site_label_2
_geom_bond_distance
_geom_bond_site_symmetry_2
_geom_bond_publ_flag
Cl1 C9 1.738(2) . ?
Cl2 C10 1.733(2) . ?
F1 C17 1.357(3) . ?
F2 C17 1.351(3) . ?
O1 C13 1.242(2) . ?
N1 H1 0.83(2) . ?
N1 C1 1.456(3) . ?
N1 C13 1.343(3) . ?
N2 N3 1.358(3) . ?
N2 C16 1.327(3) . ?
N3 C15 1.339(3) . ?
N3 C18 1.458(3) . ?
C1 H1A 1.0000 . ?
C1 C2 1.558(3) . ?
C1 C5 1.553(3) . ?
C2 H2A 0.9900 . ?
C2 H2B 0.9900 . ?
C2 C3 1.521(4) . ?
C3 H3 1.0000 . ?
C3 C4 1.542(3) . ?
C3 C6 1.546(4) . ?
C4 H4A 0.9900 . ?
C4 H4B 0.9900 . ?
C4 C5 1.557(3) . ?
C5 C6 1.554(3) . ?
C5 C7 1.494(3) . ?
C6 H6A 0.9900 . ?
C6 H6B 0.9900 . ?
C7 C8 1.387(3) . ?
C7 C12 1.396(3) . ?
C8 H8 0.9500 . ?
C8 C9 1.384(3) . ?
C9 C10 1.382(3) . ?
C10 C11 1.385(3) . ?
C11 H11 0.9500 . ?
C11 C12 1.389(3) . ?
C12 H12 0.9500 . ?
C13 C14 1.482(3) . ?
C14 C15 1.380(3) . ?
C14 C16 1.413(3) . ?
C15 H15 0.9500 . ?
C16 C17 1.496(3) . ?
C17 H17 1.0000 . ?
C18 H18A 0.9800 . ?
C18 H18B 0.9800 . ?
C18 H18C 0.9800 . ?

loop_
_geom_torsion_atom_site_label_1
_geom_torsion_atom_site_label_2
_geom_torsion_atom_site_label_3
_geom_torsion_atom_site_label_4
_geom_torsion
_geom_torsion_site_symmetry_1
_geom_torsion_site_symmetry_2
_geom_torsion_site_symmetry_3
_geom_torsion_site_symmetry_4
_geom_torsion_publ_flag
Cl1 C9 C10 Cl2 -3.2(3) . . . . ?
Cl1 C9 C10 C11 179.59(17) . . . . ?
Cl2 C10 C11 C12 -176.39(18) . . . . ?
O1 C13 C14 C15 158.5(2) . . . . ?
O1 C13 C14 C16 -16.5(3) . . . . ?
N1 C1 C2 C3 -123.0(2) . . . . ?
N1 C1 C5 C4 167.42(18) . . . . ?
N1 C1 C5 C6 79.4(2) . . . . ?
N1 C1 C5 C7 -57.8(3) . . . . ?
N1 C13 C14 C15 -19.3(3) . . . . ?
N1 C13 C14 C16 165.6(2) . . . . ?
N2 N3 C15 C14 -0.4(3) . . . . ?
N2 C16 C17 F1 109.7(2) . . . . ?
N2 C16 C17 F2 -7.6(3) . . . . ?
N3 N2 C16 C14 0.0(2) . . . . ?
N3 N2 C16 C17 -178.0(2) . . . . ?
C1 N1 C13 O1 -2.7(3) . . . . ?
C1 N1 C13 C14 175.08(18) . . . . ?
C1 C2 C3 C4 -43.7(2) . . . . ?
C1 C2 C3 C6 45.6(2) . . . . ?
C1 C5 C6 C3 65.16(19) . . . . ?
C1 C5 C7 C8 -94.1(2) . . . . ?
C1 C5 C7 C12 84.9(3) . . . . ?
C2 C1 C5 C4 45.4(2) . . . . ?
C2 C1 C5 C6 -42.6(2) . . . . ?
C2 C1 C5 C7 -179.81(19) . . . . ?
C2 C3 C4 C5 67.4(2) . . . . ?
C2 C3 C6 C5 -67.09(19) . . . . ?
C3 C4 C5 C1 -66.99(19) . . . . ?
C3 C4 C5 C6 34.46(18) . . . . ?
C3 C4 C5 C7 161.3(2) . . . . ?
C4 C3 C6 C5 34.72(17) . . . . ?
C4 C5 C6 C3 -34.36(17) . . . . ?
C4 C5 C7 C8 30.1(3) . . . . ?
C4 C5 C7 C12 -150.9(2) . . . . ?
C5 C1 C2 C3 -1.4(2) . . . . ?
C5 C7 C8 C9 178.9(2) . . . . ?
C5 C7 C12 C11 -179.2(2) . . . . ?
C6 C3 C4 C5 -34.63(17) . . . . ?
C6 C5 C7 C8 138.2(2) . . . . ?
C6 C5 C7 C12 -42.8(3) . . . . ?
C7 C5 C6 C3 -160.8(2) . . . . ?
C7 C8 C9 Cl1 -179.93(16) . . . . ?
C7 C8 C9 C10 0.8(3) . . . . ?
C8 C7 C12 C11 -0.1(3) . . . . ?
C8 C9 C10 Cl2 176.11(17) . . . . ?
C8 C9 C10 C11 -1.1(3) . . . . ?
C9 C10 C11 C12 0.9(3) . . . . ?
C10 C11 C12 C7 -0.2(4) . . . . ?
C12 C7 C8 C9 -0.1(3) . . . . ?
C13 N1 C1 C2 -134.3(2) . . . . ?
C13 N1 C1 C5 112.8(2) . . . . ?
C13 C14 C15 N3 -175.5(2) . . . . ?
C13 C14 C16 N2 175.8(2) . . . . ?
C13 C14 C16 C17 -6.4(4) . . . . ?
C14 C16 C17 F1 -68.0(3) . . . . ?
C14 C16 C17 F2 174.8(2) . . . . ?
C15 C14 C16 N2 -0.2(2) . . . . ?
C15 C14 C16 C17 177.6(2) . . . . ?
C16 N2 N3 C15 0.2(2) . . . . ?
C16 N2 N3 C18 176.8(2) . . . . ?
C16 C14 C15 N3 0.4(2) . . . . ?
C18 N3 C15 C14 -176.6(2) . . . . ?
